data_4123099
loop_
_publ_author_name
'Huang, Wenliang'
'Dulong, Florian'
'Khan, Saeed I.'
'Cantat, Thibault'
'Diaconescu, Paula L.'

_publ_section_title
;
 Bimetallic Cleavage of Aromatic C-H Bonds by Rare-Earth-Metal Complexes.
;
_journal_name_full 'Journal of the American Chemical Society'
_journal_page_first 141208061549006
_journal_paper_doi 10.1021/ja510761j
_journal_year 2014
_chemical_formula_sum 'C52 H94 Fe2 Lu2 N4 O2 Si4'
_chemical_formula_weight 1381.31
_chemical_name_systematic
; 
 ? 
;
_space_group_IT_number 2
_symmetry_cell_setting triclinic
_symmetry_space_group_name_Hall '-P 1'
_symmetry_space_group_name_H-M 'P -1'
_atom_sites_solution_hydrogens geom
_atom_sites_solution_primary direct
_atom_sites_solution_secondary difmap
_audit_creation_method SHELXL-97
_cell_angle_alpha 95.9360(10)
_cell_angle_beta 100.1200(10)
_cell_angle_gamma 104.3810(10)
_cell_formula_units_Z 2
_cell_length_a 10.8150(10)
_cell_length_b 12.4852(11)
_cell_length_c 23.535(2)
_cell_measurement_temperature 100(2)
_cell_volume 2994.1(5)
_computing_structure_refinement 'SHELXL-97 (Sheldrick, 1997)'
_computing_structure_solution 'SHELXS-97 (Sheldrick, 1990)'
_diffrn_ambient_temperature 100(2)
_diffrn_measured_fraction_theta_full 0.918
_diffrn_measured_fraction_theta_max 0.918
_diffrn_radiation_monochromator graphite
_diffrn_radiation_source 'fine-focus sealed tube'
_diffrn_radiation_type MoK\a
_diffrn_radiation_wavelength 0.71073
_diffrn_reflns_av_R_equivalents 0.0196
_diffrn_reflns_av_sigmaI/netI 0.0294
_diffrn_reflns_limit_h_max 12
_diffrn_reflns_limit_h_min -12
_diffrn_reflns_limit_k_max 14
_diffrn_reflns_limit_k_min -14
_diffrn_reflns_limit_l_max 27
_diffrn_reflns_limit_l_min -27
_diffrn_reflns_number 15326
_diffrn_reflns_theta_full 25.00
_diffrn_reflns_theta_max 25.00
_diffrn_reflns_theta_min 3.65
_exptl_absorpt_coefficient_mu 3.862
_exptl_absorpt_correction_T_max 0.9587
_exptl_absorpt_correction_T_min 0.8608
_exptl_absorpt_correction_type multi-scan
_exptl_absorpt_process_details 'Bruker AXS area detector scaling and absorption correction'
_exptl_crystal_density_diffrn 1.532
_exptl_crystal_density_method 'not measured'
_exptl_crystal_F_000 1400
_exptl_crystal_size_max 0.04
_exptl_crystal_size_mid 0.01
_exptl_crystal_size_min 0.01
_refine_diff_density_max 1.331
_refine_diff_density_min -0.904
_refine_diff_density_rms 0.091
_refine_ls_extinction_method none
_refine_ls_goodness_of_fit_ref 1.025
_refine_ls_hydrogen_treatment mixed
_refine_ls_matrix_type full
_refine_ls_number_parameters 621
_refine_ls_number_reflns 9671
_refine_ls_number_restraints 0
_refine_ls_restrained_S_all 1.025
_refine_ls_R_factor_all 0.0286
_refine_ls_R_factor_gt 0.0232
_refine_ls_shift/su_max 0.002
_refine_ls_shift/su_mean 0.000
_refine_ls_structure_factor_coef Fsqd
_refine_ls_weighting_details 'calc w=1/[\s^2^(Fo^2^)+(0.0337P)^2^+0.0000P] where P=(Fo^2^+2Fc^2^)/3'
_refine_ls_weighting_scheme calc
_refine_ls_wR_factor_gt 0.0555
_refine_ls_wR_factor_ref 0.0574
_reflns_number_gt 8565
_reflns_number_total 9671
_reflns_threshold_expression >2sigma(I)
_cod_data_source_file ja510761j_si_001.cif
_cod_data_source_block pld1121s
_cod_original_cell_volume 2994.2(5)
_cod_original_sg_symbol_H-M P-1
_cod_database_code 4123099

loop_
_symmetry_equiv_pos_as_xyz
'x, y, z'
'-x, -y, -z'

loop_
_atom_site_label
_atom_site_type_symbol
_atom_site_fract_x
_atom_site_fract_y
_atom_site_fract_z
_atom_site_U_iso_or_equiv
_atom_site_adp_type
_atom_site_occupancy
_atom_site_symmetry_multiplicity
_atom_site_calc_flag
_atom_site_refinement_flags
Lu1 Lu 0.516155(13) 0.112944(11) 0.258864(6) 0.01128(5) Uani 1 1 d .
H1 H 0.401(3) 0.225(3) 0.2487(16) 0.014 Uiso 1 1 d .
Lu2 Lu 0.519116(13) 0.390779(11) 0.249234(6) 0.01142(5) Uani 1 1 d .
H2 H 0.621(3) 0.266(3) 0.2577(16) 0.014 Uiso 1 1 d .
Fe1 Fe 0.73392(5) 0.02151(4) 0.21442(2) 0.01444(11) Uani 1 1 d .
Fe2 Fe 0.75079(4) 0.58430(4) 0.32988(2) 0.01302(10) Uani 1 1 d .
Si1 Si 0.67701(9) 0.08466(8) 0.40907(4) 0.0168(2) Uani 1 1 d .
Si2 Si 0.28181(9) -0.08873(8) 0.13665(4) 0.0175(2) Uani 1 1 d .
Si3 Si 0.31166(9) 0.49867(8) 0.33484(4) 0.01349(19) Uani 1 1 d .
Si4 Si 0.68609(9) 0.43215(8) 0.13193(4) 0.0170(2) Uani 1 1 d .
N1 N 0.6553(3) 0.0929(2) 0.33534(13) 0.0146(6) Uani 1 1 d .
N2 N 0.4284(3) -0.0040(2) 0.17677(13) 0.0152(6) Uani 1 1 d .
N3 N 0.4513(3) 0.4654(2) 0.32271(13) 0.0153(6) Uani 1 1 d .
N4 N 0.6439(3) 0.4787(2) 0.19490(13) 0.0147(6) Uani 1 1 d .
O1 O 0.3496(2) 0.04215(19) 0.30331(11) 0.0166(5) Uani 1 1 d .
O2 O 0.3426(2) 0.38351(19) 0.17836(11) 0.0167(5) Uani 1 1 d .
C1 C 0.3239(4) -0.0721(3) 0.31593(17) 0.0202(8) Uani 1 1 d .
H1A H 0.3920 -0.0785 0.3485 0.024 Uiso 1 1 calc R
H1B H 0.3223 -0.1247 0.2811 0.024 Uiso 1 1 calc R
C2 C 0.1926(4) -0.0969(3) 0.33245(18) 0.0264(9) Uani 1 1 d .
H2A H 0.1862 -0.1510 0.3604 0.032 Uiso 1 1 calc R
H2B H 0.1213 -0.1271 0.2976 0.032 Uiso 1 1 calc R
C3 C 0.1884(4) 0.0168(3) 0.36041(17) 0.0243(8) Uani 1 1 d .
H3A H 0.2364 0.0348 0.4016 0.029 Uiso 1 1 calc R
H3B H 0.0973 0.0201 0.3588 0.029 Uiso 1 1 calc R
C4 C 0.2551(3) 0.0958(3) 0.32315(17) 0.0200(8) Uani 1 1 d .
H4A H 0.1910 0.1045 0.2895 0.024 Uiso 1 1 calc R
H4B H 0.2998 0.1705 0.3464 0.024 Uiso 1 1 calc R
C5 C 0.3237(4) 0.4830(3) 0.15456(17) 0.0211(8) Uani 1 1 d .
H5A H 0.3855 0.5062 0.1288 0.025 Uiso 1 1 calc R
H5B H 0.3372 0.5458 0.1864 0.025 Uiso 1 1 calc R
C6 C 0.1855(4) 0.4494(3) 0.12050(18) 0.0268(9) Uani 1 1 d .
H6A H 0.1749 0.4930 0.0880 0.032 Uiso 1 1 calc R
H6B H 0.1239 0.4593 0.1459 0.032 Uiso 1 1 calc R
C7 C 0.1652(4) 0.3256(4) 0.09766(19) 0.0323(10) Uani 1 1 d .
H7A H 0.0713 0.2846 0.0882 0.039 Uiso 1 1 calc R
H7B H 0.2023 0.3165 0.0625 0.039 Uiso 1 1 calc R
C8 C 0.2377(4) 0.2853(3) 0.14807(17) 0.0227(8) Uani 1 1 d .
H8A H 0.1792 0.2572 0.1744 0.027 Uiso 1 1 calc R
H8B H 0.2739 0.2246 0.1339 0.027 Uiso 1 1 calc R
C9 C 0.7503(3) 0.0719(3) 0.30525(15) 0.0148(7) Uani 1 1 d .
C10 C 0.7812(3) -0.0322(3) 0.29289(15) 0.0171(7) Uani 1 1 d .
H10 H 0.7379 -0.1017 0.3026 0.020 Uiso 1 1 calc R
C11 C 0.8881(3) -0.0140(3) 0.26343(17) 0.0220(8) Uani 1 1 d .
H11 H 0.9293 -0.0687 0.2513 0.026 Uiso 1 1 calc R
C12 C 0.9219(3) 0.1003(3) 0.25546(16) 0.0211(8) Uani 1 1 d .
H12 H 0.9892 0.1352 0.2370 0.025 Uiso 1 1 calc R
C13 C 0.8363(3) 0.1532(3) 0.28021(16) 0.0180(7) Uani 1 1 d .
H13 H 0.8360 0.2292 0.2802 0.022 Uiso 1 1 calc R
C14 C 0.5453(3) -0.0154(3) 0.16121(15) 0.0171(7) Uani 1 1 d .
C15 C 0.5971(4) -0.1106(3) 0.16144(16) 0.0220(8) Uani 1 1 d .
H15 H 0.5595 -0.1790 0.1739 0.026 Uiso 1 1 calc R
C16 C 0.7143(4) -0.0854(3) 0.13983(17) 0.0273(9) Uani 1 1 d .
H16 H 0.7662 -0.1351 0.1338 0.033 Uiso 1 1 calc R
C17 C 0.7399(4) 0.0261(4) 0.12901(16) 0.0275(9) Uani 1 1 d .
H17 H 0.8135 0.0653 0.1155 0.033 Uiso 1 1 calc R
C18 C 0.6368(3) 0.0700(3) 0.14174(15) 0.0198(8) Uani 1 1 d .
H18 H 0.6296 0.1434 0.1380 0.024 Uiso 1 1 calc R
C19 C 0.6559(4) -0.0624(3) 0.42526(18) 0.0269(9) Uani 1 1 d .
H19A H 0.5677 -0.1082 0.4064 0.040 Uiso 1 1 calc R
H19B H 0.6685 -0.0617 0.4676 0.040 Uiso 1 1 calc R
H19C H 0.7203 -0.0940 0.4103 0.040 Uiso 1 1 calc R
C20 C 0.5513(4) 0.1414(3) 0.43784(17) 0.0252(9) Uani 1 1 d .
H20A H 0.5612 0.2185 0.4303 0.038 Uiso 1 1 calc R
H20B H 0.5630 0.1403 0.4800 0.038 Uiso 1 1 calc R
H20C H 0.4638 0.0951 0.4183 0.038 Uiso 1 1 calc R
C21 C 0.8443(3) 0.1688(3) 0.45268(16) 0.0205(8) Uani 1 1 d .
C22 C 0.9546(4) 0.1229(4) 0.43522(19) 0.0310(10) Uani 1 1 d .
H22A H 1.0387 0.1670 0.4595 0.046 Uiso 1 1 calc R
H22B H 0.9555 0.1281 0.3940 0.046 Uiso 1 1 calc R
H22C H 0.9396 0.0445 0.4411 0.046 Uiso 1 1 calc R
C23 C 0.8693(4) 0.2909(3) 0.44263(18) 0.0280(9) Uani 1 1 d .
H23A H 0.8036 0.3230 0.4562 0.042 Uiso 1 1 calc R
H23B H 0.8636 0.2943 0.4009 0.042 Uiso 1 1 calc R
H23C H 0.9565 0.3336 0.4644 0.042 Uiso 1 1 calc R
C24 C 0.8510(4) 0.1651(4) 0.51842(17) 0.0275(9) Uani 1 1 d .
H24A H 0.9349 0.2136 0.5408 0.041 Uiso 1 1 calc R
H24B H 0.8424 0.0881 0.5259 0.041 Uiso 1 1 calc R
H24C H 0.7799 0.1914 0.5304 0.041 Uiso 1 1 calc R
C25 C 0.2587(4) -0.2398(3) 0.14544(19) 0.0296(9) Uani 1 1 d .
H25A H 0.3211 -0.2693 0.1275 0.044 Uiso 1 1 calc R
H25B H 0.1696 -0.2828 0.1263 0.044 Uiso 1 1 calc R
H25C H 0.2735 -0.2462 0.1871 0.044 Uiso 1 1 calc R
C26 C 0.1490(4) -0.0413(3) 0.16404(17) 0.0266(9) Uani 1 1 d .
H26A H 0.1489 -0.0572 0.2039 0.032 Uiso 1 1 calc R
H26B H 0.0645 -0.0811 0.1386 0.032 Uiso 1 1 calc R
H26C H 0.1640 0.0394 0.1639 0.032 Uiso 1 1 calc R
C27 C 0.2607(4) -0.0827(3) 0.05490(16) 0.0214(8) Uani 1 1 d .
C28 C 0.2753(5) 0.0378(4) 0.04355(19) 0.0391(11) Uani 1 1 d .
H28A H 0.3570 0.0864 0.0678 0.047 Uiso 1 1 calc R
H28B H 0.2016 0.0630 0.0533 0.047 Uiso 1 1 calc R
H28C H 0.2767 0.0413 0.0022 0.047 Uiso 1 1 calc R
C29 C 0.1243(4) -0.1533(4) 0.02277(19) 0.0385(11) Uani 1 1 d .
H29A H 0.1134 -0.1478 -0.0190 0.046 Uiso 1 1 calc R
H29B H 0.0582 -0.1256 0.0386 0.046 Uiso 1 1 calc R
H29C H 0.1140 -0.2316 0.0281 0.046 Uiso 1 1 calc R
C30 C 0.3610(4) -0.1283(4) 0.02892(19) 0.0381(11) Uani 1 1 d .
H30A H 0.3474 -0.1243 -0.0130 0.046 Uiso 1 1 calc R
H30B H 0.3505 -0.2063 0.0349 0.046 Uiso 1 1 calc R
H30C H 0.4492 -0.0834 0.0482 0.046 Uiso 1 1 calc R
C31 C 0.5731(3) 0.5202(3) 0.35737(15) 0.0151(7) Uani 1 1 d .
C32 C 0.6311(3) 0.6379(3) 0.37784(17) 0.0222(8) Uani 1 1 d .
H32 H 0.5917 0.6960 0.3693 0.027 Uiso 1 1 calc R
C33 C 0.7569(4) 0.6530(3) 0.41287(17) 0.0244(9) Uani 1 1 d .
H33 H 0.8137 0.7222 0.4333 0.029 Uiso 1 1 calc R
C34 C 0.7837(3) 0.5476(3) 0.41235(16) 0.0226(8) Uani 1 1 d .
H34 H 0.8621 0.5338 0.4313 0.027 Uiso 1 1 calc R
C35 C 0.6713(3) 0.4656(3) 0.37808(15) 0.0174(7) Uani 1 1 d .
H35 H 0.6627 0.3876 0.3702 0.021 Uiso 1 1 calc R
C36 C 0.7424(3) 0.5526(3) 0.23918(15) 0.0139(7) Uani 1 1 d .
C37 C 0.7524(3) 0.6677(3) 0.25912(16) 0.0172(7) Uani 1 1 d .
H37 H 0.6912 0.7071 0.2456 0.021 Uiso 1 1 calc R
C38 C 0.8687(3) 0.7130(3) 0.30229(17) 0.0208(8) Uani 1 1 d .
H38 H 0.8992 0.7879 0.3220 0.025 Uiso 1 1 calc R
C39 C 0.9318(3) 0.6266(3) 0.31096(16) 0.0200(8) Uani 1 1 d .
H39 H 1.0117 0.6338 0.3374 0.024 Uiso 1 1 calc R
C40 C 0.8542(3) 0.5280(3) 0.27310(16) 0.0175(7) Uani 1 1 d .
H40 H 0.8727 0.4573 0.2705 0.021 Uiso 1 1 calc R
C41 C 0.1706(3) 0.3950(3) 0.28378(16) 0.0214(8) Uani 1 1 d .
H41A H 0.1643 0.4151 0.2444 0.032 Uiso 1 1 calc R
H41B H 0.0898 0.3957 0.2971 0.032 Uiso 1 1 calc R
H41C H 0.1838 0.3201 0.2831 0.032 Uiso 1 1 calc R
C42 C 0.3074(4) 0.6427(3) 0.31878(18) 0.0236(8) Uani 1 1 d .
H42A H 0.3563 0.6984 0.3529 0.028 Uiso 1 1 calc R
H42B H 0.2167 0.6463 0.3101 0.028 Uiso 1 1 calc R
H42C H 0.3471 0.6581 0.2851 0.028 Uiso 1 1 calc R
C43 C 0.2875(3) 0.4892(3) 0.41233(15) 0.0162(7) Uani 1 1 d .
C44 C 0.2833(4) 0.3704(3) 0.42564(17) 0.0242(8) Uani 1 1 d .
H44A H 0.3658 0.3542 0.4219 0.029 Uiso 1 1 calc R
H44B H 0.2111 0.3161 0.3980 0.029 Uiso 1 1 calc R
H44C H 0.2701 0.3654 0.4655 0.029 Uiso 1 1 calc R
C45 C 0.1576(3) 0.5143(3) 0.41865(16) 0.0227(8) Uani 1 1 d .
H45A H 0.1416 0.5029 0.4576 0.034 Uiso 1 1 calc R
H45B H 0.0862 0.4638 0.3889 0.034 Uiso 1 1 calc R
H45C H 0.1625 0.5920 0.4135 0.034 Uiso 1 1 calc R
C46 C 0.3965(4) 0.5746(3) 0.45783(16) 0.0232(8) Uani 1 1 d .
H46A H 0.3782 0.5690 0.4969 0.035 Uiso 1 1 calc R
H46B H 0.4003 0.6503 0.4492 0.035 Uiso 1 1 calc R
H46C H 0.4803 0.5589 0.4564 0.035 Uiso 1 1 calc R
C47 C 0.5363(4) 0.3278(3) 0.08665(17) 0.0241(8) Uani 1 1 d .
H47A H 0.5007 0.2724 0.1104 0.036 Uiso 1 1 calc R
H47B H 0.5591 0.2899 0.0530 0.036 Uiso 1 1 calc R
H47C H 0.4708 0.3664 0.0729 0.036 Uiso 1 1 calc R
C48 C 0.8213(4) 0.3613(3) 0.14519(18) 0.0258(9) Uani 1 1 d .
H48A H 0.9032 0.4170 0.1643 0.039 Uiso 1 1 calc R
H48B H 0.8312 0.3255 0.1078 0.039 Uiso 1 1 calc R
H48C H 0.7998 0.3044 0.1703 0.039 Uiso 1 1 calc R
C49 C 0.7414(4) 0.5486(3) 0.08807(18) 0.0272(9) Uani 1 1 d .
C50 C 0.6348(5) 0.6108(4) 0.07515(19) 0.0364(10) Uani 1 1 d .
H50A H 0.6171 0.6412 0.1120 0.044 Uiso 1 1 calc R
H50B H 0.5547 0.5585 0.0515 0.044 Uiso 1 1 calc R
H50C H 0.6651 0.6721 0.0537 0.044 Uiso 1 1 calc R
C51 C 0.7661(6) 0.4991(4) 0.0300(2) 0.0537(15) Uani 1 1 d .
H51A H 0.7920 0.5592 0.0072 0.064 Uiso 1 1 calc R
H51B H 0.6861 0.4445 0.0079 0.064 Uiso 1 1 calc R
H51C H 0.8359 0.4621 0.0378 0.064 Uiso 1 1 calc R
C52 C 0.8677(4) 0.6344(4) 0.1220(2) 0.0396(11) Uani 1 1 d .
H52A H 0.9372 0.5971 0.1300 0.047 Uiso 1 1 calc R
H52B H 0.8528 0.6674 0.1590 0.047 Uiso 1 1 calc R
H52C H 0.8937 0.6935 0.0986 0.047 Uiso 1 1 calc R

loop_
_atom_site_aniso_label
_atom_site_aniso_U_11
_atom_site_aniso_U_22
_atom_site_aniso_U_33
_atom_site_aniso_U_23
_atom_site_aniso_U_13
_atom_site_aniso_U_12
Lu1 0.01132(8) 0.00955(8) 0.01186(8) 0.00046(5) 0.00102(5) 0.00225(5)
Lu2 0.01160(8) 0.00978(8) 0.01318(8) 0.00160(5) 0.00350(5) 0.00286(5)
Fe1 0.0132(2) 0.0145(3) 0.0153(3) 0.0011(2) 0.00253(19) 0.00416(19)
Fe2 0.0104(2) 0.0123(2) 0.0149(3) 0.00173(19) 0.00106(18) 0.00187(18)
Si1 0.0177(5) 0.0166(5) 0.0151(5) 0.0008(4) 0.0023(4) 0.0046(4)
Si2 0.0160(5) 0.0163(5) 0.0160(5) -0.0022(4) 0.0009(4) 0.0006(4)
Si3 0.0122(5) 0.0142(5) 0.0140(5) 0.0015(4) 0.0033(4) 0.0032(4)
Si4 0.0175(5) 0.0169(5) 0.0169(5) 0.0023(4) 0.0073(4) 0.0029(4)
N1 0.0123(14) 0.0162(15) 0.0150(15) 0.0025(12) 0.0009(11) 0.0047(11)
N2 0.0095(14) 0.0184(16) 0.0157(15) -0.0002(12) 0.0017(11) 0.0022(11)
N3 0.0125(14) 0.0150(15) 0.0154(15) -0.0027(12) 0.0009(11) 0.0016(11)
N4 0.0142(15) 0.0172(15) 0.0141(15) 0.0045(12) 0.0048(11) 0.0048(12)
O1 0.0184(13) 0.0130(12) 0.0215(13) 0.0046(10) 0.0079(10) 0.0066(10)
O2 0.0153(12) 0.0114(12) 0.0193(13) 0.0010(10) -0.0022(10) 0.0006(9)
C1 0.026(2) 0.0108(18) 0.025(2) 0.0060(15) 0.0069(16) 0.0042(14)
C2 0.022(2) 0.026(2) 0.031(2) 0.0087(17) 0.0103(17) 0.0021(16)
C3 0.0197(19) 0.030(2) 0.023(2) 0.0042(16) 0.0074(16) 0.0051(16)
C4 0.0178(18) 0.0210(19) 0.025(2) 0.0013(15) 0.0100(15) 0.0104(15)
C5 0.024(2) 0.0173(19) 0.023(2) 0.0059(15) 0.0018(15) 0.0072(15)
C6 0.023(2) 0.036(2) 0.022(2) 0.0085(17) 0.0031(16) 0.0105(17)
C7 0.028(2) 0.034(2) 0.024(2) 0.0017(18) -0.0067(17) -0.0007(18)
C8 0.0182(19) 0.0171(19) 0.025(2) -0.0032(15) 0.0028(15) -0.0064(15)
C9 0.0115(16) 0.0185(18) 0.0128(17) 0.0022(14) -0.0019(13) 0.0043(13)
C10 0.0205(18) 0.0162(18) 0.0155(18) 0.0033(14) 0.0026(14) 0.0071(14)
C11 0.0175(19) 0.026(2) 0.024(2) 0.0024(16) 0.0020(15) 0.0114(15)
C12 0.0115(18) 0.029(2) 0.021(2) 0.0043(16) 0.0033(14) 0.0014(15)
C13 0.0154(18) 0.0169(18) 0.0194(19) 0.0038(14) 0.0013(14) 0.0011(14)
C14 0.0167(18) 0.0195(19) 0.0111(17) -0.0035(14) -0.0009(13) 0.0030(14)
C15 0.023(2) 0.0188(19) 0.020(2) -0.0034(15) -0.0011(15) 0.0050(15)
C16 0.024(2) 0.031(2) 0.024(2) -0.0114(17) 0.0001(16) 0.0114(17)
C17 0.021(2) 0.047(3) 0.0136(19) 0.0006(17) 0.0061(15) 0.0081(18)
C18 0.0173(18) 0.027(2) 0.0131(18) 0.0015(15) -0.0003(14) 0.0051(15)
C19 0.030(2) 0.020(2) 0.030(2) 0.0073(16) 0.0039(17) 0.0066(16)
C20 0.0195(19) 0.034(2) 0.019(2) -0.0042(16) 0.0014(15) 0.0071(16)
C21 0.0181(19) 0.023(2) 0.019(2) 0.0026(15) 0.0034(15) 0.0030(15)
C22 0.020(2) 0.046(3) 0.026(2) 0.0002(19) -0.0009(16) 0.0123(18)
C23 0.025(2) 0.022(2) 0.030(2) 0.0030(17) 0.0006(17) -0.0040(16)
C24 0.029(2) 0.036(2) 0.016(2) 0.0053(17) -0.0007(16) 0.0088(18)
C25 0.032(2) 0.020(2) 0.030(2) 0.0008(17) 0.0002(18) 0.0000(17)
C26 0.021(2) 0.032(2) 0.021(2) -0.0015(17) -0.0002(16) 0.0030(16)
C27 0.0206(19) 0.023(2) 0.0141(18) -0.0015(15) -0.0017(15) -0.0005(15)
C28 0.062(3) 0.029(2) 0.020(2) -0.0006(18) 0.001(2) 0.008(2)
C29 0.030(2) 0.048(3) 0.022(2) -0.003(2) -0.0038(18) -0.009(2)
C30 0.042(3) 0.056(3) 0.019(2) -0.004(2) 0.0072(19) 0.022(2)
C31 0.0129(17) 0.0146(18) 0.0163(18) -0.0014(14) 0.0055(14) 0.0008(13)
C32 0.0184(19) 0.0173(19) 0.028(2) -0.0050(16) 0.0071(16) 0.0021(15)
C33 0.0167(19) 0.028(2) 0.020(2) -0.0075(16) 0.0044(15) -0.0058(15)
C34 0.0153(18) 0.034(2) 0.0161(19) 0.0057(16) 0.0022(14) 0.0015(16)
C35 0.0174(18) 0.0200(19) 0.0141(18) 0.0056(14) 0.0027(14) 0.0031(14)
C36 0.0103(16) 0.0130(17) 0.0180(18) 0.0045(14) 0.0055(13) -0.0001(13)
C37 0.0138(17) 0.0162(18) 0.0209(19) 0.0043(14) 0.0017(14) 0.0038(14)
C38 0.0195(19) 0.0146(19) 0.025(2) 0.0039(15) 0.0034(15) -0.0007(14)
C39 0.0107(17) 0.026(2) 0.021(2) 0.0064(15) 0.0028(14) -0.0002(14)
C40 0.0141(18) 0.0208(19) 0.0207(19) 0.0071(15) 0.0072(14) 0.0065(14)
C41 0.0168(18) 0.032(2) 0.0138(18) -0.0020(15) 0.0032(14) 0.0053(15)
C42 0.023(2) 0.022(2) 0.030(2) 0.0104(16) 0.0094(16) 0.0104(16)
C43 0.0171(18) 0.0209(19) 0.0106(17) 0.0004(14) 0.0031(13) 0.0062(14)
C44 0.033(2) 0.023(2) 0.019(2) 0.0049(16) 0.0089(16) 0.0097(17)
C45 0.023(2) 0.029(2) 0.0173(19) -0.0010(16) 0.0056(15) 0.0100(16)
C46 0.0198(19) 0.029(2) 0.018(2) 0.0004(16) 0.0020(15) 0.0038(16)
C47 0.022(2) 0.024(2) 0.023(2) -0.0033(16) 0.0046(16) 0.0048(16)
C48 0.022(2) 0.026(2) 0.030(2) -0.0021(17) 0.0090(16) 0.0075(16)
C49 0.039(2) 0.022(2) 0.022(2) 0.0051(16) 0.0167(18) 0.0044(17)
C50 0.055(3) 0.025(2) 0.027(2) 0.0105(18) 0.006(2) 0.008(2)
C51 0.094(4) 0.040(3) 0.036(3) 0.014(2) 0.042(3) 0.012(3)
C52 0.037(3) 0.031(2) 0.051(3) 0.015(2) 0.023(2) -0.0028(19)

loop_
_atom_type_symbol
_atom_type_description
_atom_type_scat_dispersion_real
_atom_type_scat_dispersion_imag
_atom_type_scat_source
C C 0.0033 0.0016 'International Tables Vol C Tables 4.2.6.8 and 6.1.1.4'
H H 0.0000 0.0000 'International Tables Vol C Tables 4.2.6.8 and 6.1.1.4'
N N 0.0061 0.0033 'International Tables Vol C Tables 4.2.6.8 and 6.1.1.4'
O O 0.0106 0.0060 'International Tables Vol C Tables 4.2.6.8 and 6.1.1.4'
Si Si 0.0817 0.0704 'International Tables Vol C Tables 4.2.6.8 and 6.1.1.4'
Fe Fe 0.3463 0.8444 'International Tables Vol C Tables 4.2.6.8 and 6.1.1.4'
Lu Lu -0.4720 5.8584 'International Tables Vol C Tables 4.2.6.8 and 6.1.1.4'

loop_
_geom_angle_atom_site_label_1
_geom_angle_atom_site_label_2
_geom_angle_atom_site_label_3
_geom_angle
N2 Lu1 N1 128.34(10)
N2 Lu1 O1 93.87(9)
N1 Lu1 O1 88.91(10)
N2 Lu1 C9 107.82(10)
N1 Lu1 C9 30.27(10)
O1 Lu1 C9 114.42(9)
N2 Lu1 C14 30.29(10)
N1 Lu1 C14 108.01(10)
O1 Lu1 C14 118.63(9)
C9 Lu1 C14 81.17(10)
N2 Lu1 Fe1 70.83(7)
N1 Lu1 Fe1 71.25(7)
O1 Lu1 Fe1 134.92(6)
C9 Lu1 Fe1 41.58(7)
C14 Lu1 Fe1 41.20(7)
N2 Lu1 Lu2 114.54(8)
N1 Lu1 Lu2 113.84(7)
O1 Lu1 Lu2 106.63(6)
C9 Lu1 Lu2 117.29(7)
C14 Lu1 Lu2 117.50(8)
Fe1 Lu1 Lu2 118.361(10)
N2 Lu1 H1 99.2(10)
N1 Lu1 H1 131.4(10)
O1 Lu1 H1 76.8(10)
C9 Lu1 H1 149.4(10)
C14 Lu1 H1 119.7(10)
Fe1 Lu1 H1 145.8(10)
Lu2 Lu1 H1 35.0(10)
N2 Lu1 H2 120.3(11)
N1 Lu1 H2 92.2(11)
O1 Lu1 H2 133.5(10)
C9 Lu1 H2 85.9(10)
C14 Lu1 H2 105.1(10)
Fe1 Lu1 H2 88.5(10)
Lu2 Lu1 H2 33.0(10)
H1 Lu1 H2 68.0(14)
N4 Lu2 N3 127.43(11)
N4 Lu2 O2 88.25(10)
N3 Lu2 O2 96.90(10)
N4 Lu2 C31 108.71(10)
N3 Lu2 C31 29.96(9)
O2 Lu2 C31 122.76(9)
N4 Lu2 C36 29.82(10)
N3 Lu2 C36 104.95(10)
O2 Lu2 C36 112.17(9)
C31 Lu2 C36 80.58(10)
N4 Lu2 Fe2 70.48(8)
N3 Lu2 Fe2 69.72(7)
O2 Lu2 Fe2 135.44(6)
C31 Lu2 Fe2 41.31(7)
C36 Lu2 Fe2 40.77(7)
N4 Lu2 Lu1 117.29(7)
N3 Lu2 Lu1 111.37(8)
O2 Lu2 Lu1 105.87(6)
C31 Lu2 Lu1 112.41(8)
C36 Lu2 Lu1 122.63(7)
Fe2 Lu2 Lu1 118.647(11)
N4 Lu2 H1 137.9(10)
N3 Lu2 H1 94.1(9)
O2 Lu2 H1 79.4(10)
C31 Lu2 H1 111.8(10)
C36 Lu2 H1 155.8(9)
Fe2 Lu2 H1 141.5(10)
Lu1 Lu2 H1 34.1(9)
N4 Lu2 H2 93.5(10)
N3 Lu2 H2 122.3(10)
O2 Lu2 H2 126.5(10)
C31 Lu2 H2 107.1(10)
C36 Lu2 H2 92.6(9)
Fe2 Lu2 H2 94.4(9)
Lu1 Lu2 H2 30.3(9)
H1 Lu2 H2 64.3(14)
C11 Fe1 C17 115.61(16)
C11 Fe1 C12 40.99(15)
C17 Fe1 C12 102.47(15)
C11 Fe1 C16 98.66(16)
C17 Fe1 C16 40.58(17)
C12 Fe1 C16 114.77(15)
C11 Fe1 C15 116.53(15)
C17 Fe1 C15 68.51(16)
C12 Fe1 C15 151.25(15)
C16 Fe1 C15 40.80(15)
C11 Fe1 C10 41.13(14)
C17 Fe1 C10 152.82(15)
C12 Fe1 C10 68.85(15)
C16 Fe1 C10 117.96(16)
C15 Fe1 C10 106.18(15)
C11 Fe1 C13 68.45(15)
C17 Fe1 C13 122.88(16)
C12 Fe1 C13 40.71(14)
C16 Fe1 C13 153.63(15)
C15 Fe1 C13 165.57(14)
C10 Fe1 C13 67.99(14)
C11 Fe1 C18 154.71(15)
C17 Fe1 C18 40.54(15)
C12 Fe1 C18 123.62(15)
C16 Fe1 C18 67.93(16)
C15 Fe1 C18 67.93(15)
C10 Fe1 C18 164.14(14)
C13 Fe1 C18 113.92(15)
C11 Fe1 C14 155.69(15)
C17 Fe1 C14 68.05(15)
C12 Fe1 C14 162.85(15)
C16 Fe1 C14 67.99(14)
C15 Fe1 C14 40.37(14)
C10 Fe1 C14 126.07(14)
C13 Fe1 C14 131.69(14)
C18 Fe1 C14 40.13(14)
C11 Fe1 C9 68.20(14)
C17 Fe1 C9 161.95(16)
C12 Fe1 C9 68.23(14)
C16 Fe1 C9 157.06(16)
C15 Fe1 C9 127.04(15)
C10 Fe1 C9 40.05(13)
C13 Fe1 C9 40.24(14)
C18 Fe1 C9 131.08(14)
C14 Fe1 C9 116.42(13)
C11 Fe1 Lu1 127.45(11)
C17 Fe1 Lu1 115.88(11)
C12 Fe1 Lu1 116.38(10)
C16 Fe1 Lu1 127.65(11)
C15 Fe1 Lu1 91.49(10)
C10 Fe1 Lu1 90.43(10)
C13 Fe1 Lu1 75.68(10)
C18 Fe1 Lu1 75.34(10)
C14 Fe1 Lu1 59.89(9)
C9 Fe1 Lu1 59.61(9)
C38 Fe2 C34 123.70(15)
C38 Fe2 C33 101.19(15)
C34 Fe2 C33 40.75(16)
C38 Fe2 C39 41.07(14)
C34 Fe2 C39 103.97(15)
C33 Fe2 C39 110.44(15)
C38 Fe2 C32 111.86(15)
C34 Fe2 C32 68.75(16)
C33 Fe2 C32 40.70(15)
C39 Fe2 C32 143.70(15)
C38 Fe2 C37 40.66(14)
C34 Fe2 C37 162.71(15)
C33 Fe2 C37 125.58(15)
C39 Fe2 C37 68.56(14)
C32 Fe2 C37 107.49(15)
C38 Fe2 C40 68.37(15)
C34 Fe2 C40 117.02(15)
C33 Fe2 C40 145.91(15)
C39 Fe2 C40 40.46(14)
C32 Fe2 C40 173.31(15)
C37 Fe2 C40 68.08(14)
C38 Fe2 C35 164.31(15)
C34 Fe2 C35 40.79(14)
C33 Fe2 C35 68.00(15)
C39 Fe2 C35 130.26(15)
C32 Fe2 C35 67.93(15)
C37 Fe2 C35 155.02(14)
C40 Fe2 C35 113.79(14)
C38 Fe2 C36 68.20(14)
C34 Fe2 C36 153.12(15)
C33 Fe2 C36 165.81(15)
C39 Fe2 C36 68.28(14)
C32 Fe2 C36 132.91(15)
C37 Fe2 C36 40.28(13)
C40 Fe2 C36 40.53(13)
C35 Fe2 C36 124.26(14)
C38 Fe2 C31 147.92(14)
C34 Fe2 C31 68.35(14)
C33 Fe2 C31 67.89(14)
C39 Fe2 C31 170.41(15)
C32 Fe2 C31 40.30(13)
C37 Fe2 C31 120.44(14)
C40 Fe2 C31 136.94(14)
C35 Fe2 C31 40.14(14)
C36 Fe2 C31 115.80(13)
C38 Fe2 Lu2 125.98(11)
C34 Fe2 Lu2 109.67(11)
C33 Fe2 Lu2 126.40(10)
C39 Fe2 Lu2 121.51(11)
C32 Fe2 Lu2 93.52(10)
C37 Fe2 Lu2 87.18(10)
C40 Fe2 Lu2 81.41(10)
C35 Fe2 Lu2 69.06(10)
C36 Fe2 Lu2 60.01(9)
C31 Fe2 Lu2 58.66(9)
N1 Si1 C20 107.50(16)
N1 Si1 C19 113.33(17)
C20 Si1 C19 108.07(19)
N1 Si1 C21 113.54(16)
C20 Si1 C21 108.03(16)
C19 Si1 C21 106.15(18)
N2 Si2 C26 107.48(15)
N2 Si2 C25 112.63(17)
C26 Si2 C25 107.71(19)
N2 Si2 C27 113.17(16)
C26 Si2 C27 108.85(18)
C25 Si2 C27 106.83(18)
N3 Si3 C41 106.99(15)
N3 Si3 C42 112.67(16)
C41 Si3 C42 107.73(18)
N3 Si3 C43 112.85(15)
C41 Si3 C43 108.14(16)
C42 Si3 C43 108.25(17)
N4 Si4 C47 106.50(16)
N4 Si4 C48 113.14(17)
C47 Si4 C48 108.52(17)
N4 Si4 C49 113.06(16)
C47 Si4 C49 108.70(19)
C48 Si4 C49 106.80(19)
C9 N1 Si1 118.6(2)
C9 N1 Lu1 97.2(2)
Si1 N1 Lu1 143.88(16)
C14 N2 Si2 119.0(2)
C14 N2 Lu1 97.84(19)
Si2 N2 Lu1 142.38(16)
C31 N3 Si3 121.6(2)
C31 N3 Lu2 97.66(19)
Si3 N3 Lu2 137.67(16)
C36 N4 Si4 118.3(2)
C36 N4 Lu2 99.5(2)
Si4 N4 Lu2 131.41(16)
C1 O1 C4 109.8(2)
C1 O1 Lu1 120.81(19)
C4 O1 Lu1 129.3(2)
C5 O2 C8 109.7(3)
C5 O2 Lu2 121.90(19)
C8 O2 Lu2 128.3(2)
O1 C1 C2 105.5(3)
O1 C1 H1A 110.6
C2 C1 H1A 110.6
O1 C1 H1B 110.6
C2 C1 H1B 110.6
H1A C1 H1B 108.8
C1 C2 C3 102.9(3)
C1 C2 H2A 111.2
C3 C2 H2A 111.2
C1 C2 H2B 111.2
C3 C2 H2B 111.2
H2A C2 H2B 109.1
C2 C3 C4 103.0(3)
C2 C3 H3A 111.2
C4 C3 H3A 111.2
C2 C3 H3B 111.2
C4 C3 H3B 111.2
H3A C3 H3B 109.1
O1 C4 C3 104.5(3)
O1 C4 H4A 110.8
C3 C4 H4A 110.8
O1 C4 H4B 110.8
C3 C4 H4B 110.8
H4A C4 H4B 108.9
O2 C5 C6 105.3(3)
O2 C5 H5A 110.7
C6 C5 H5A 110.7
O2 C5 H5B 110.7
C6 C5 H5B 110.7
H5A C5 H5B 108.8
C5 C6 C7 102.2(3)
C5 C6 H6A 111.3
C7 C6 H6A 111.3
C5 C6 H6B 111.3
C7 C6 H6B 111.3
H6A C6 H6B 109.2
C8 C7 C6 103.1(3)
C8 C7 H7A 111.1
C6 C7 H7A 111.1
C8 C7 H7B 111.1
C6 C7 H7B 111.1
H7A C7 H7B 109.1
O2 C8 C7 105.1(3)
O2 C8 H8A 110.7
C7 C8 H8A 110.7
O2 C8 H8B 110.7
C7 C8 H8B 110.7
H8A C8 H8B 108.8
N1 C9 C10 127.8(3)
N1 C9 C13 125.8(3)
C10 C9 C13 106.4(3)
N1 C9 Fe1 129.6(2)
C10 C9 Fe1 67.14(19)
C13 C9 Fe1 67.8(2)
N1 C9 Lu1 52.49(15)
C10 C9 Lu1 124.6(2)
C13 C9 Lu1 98.8(2)
Fe1 C9 Lu1 78.80(10)
C11 C10 C9 108.8(3)
C11 C10 Fe1 68.4(2)
C9 C10 Fe1 72.8(2)
C11 C10 H10 125.6
C9 C10 H10 125.6
Fe1 C10 H10 124.7
C12 C11 C10 108.1(3)
C12 C11 Fe1 69.9(2)
C10 C11 Fe1 70.5(2)
C12 C11 H11 125.9
C10 C11 H11 125.9
Fe1 C11 H11 125.3
C11 C12 C13 107.8(3)
C11 C12 Fe1 69.1(2)
C13 C12 Fe1 70.93(19)
C11 C12 H12 126.1
C13 C12 H12 126.1
Fe1 C12 H12 125.5
C12 C13 C9 108.8(3)
C12 C13 Fe1 68.4(2)
C9 C13 Fe1 72.0(2)
C12 C13 H13 125.6
C9 C13 H13 125.6
Fe1 C13 H13 125.6
N2 C14 C15 128.4(3)
N2 C14 C18 125.1(3)
C15 C14 C18 106.5(3)
N2 C14 Fe1 128.9(2)
C15 C14 Fe1 67.29(19)
C18 C14 Fe1 68.5(2)
N2 C14 Lu1 51.87(16)
C15 C14 Lu1 125.8(2)
C18 C14 Lu1 98.2(2)
Fe1 C14 Lu1 78.92(10)
C16 C15 C14 108.6(3)
C16 C15 Fe1 69.4(2)
C14 C15 Fe1 72.3(2)
C16 C15 H15 125.7
C14 C15 H15 125.7
Fe1 C15 H15 124.2
C17 C16 C15 108.0(3)
C17 C16 Fe1 69.4(2)
C15 C16 Fe1 69.8(2)
C17 C16 H16 126.0
C15 C16 H16 126.0
Fe1 C16 H16 126.4
C16 C17 C18 108.4(3)
C16 C17 Fe1 70.1(2)
C18 C17 Fe1 71.4(2)
C16 C17 H17 125.8
C18 C17 H17 125.8
Fe1 C17 H17 124.4
C17 C18 C14 108.4(3)
C17 C18 Fe1 68.1(2)
C14 C18 Fe1 71.4(2)
C17 C18 H18 125.8
C14 C18 H18 125.8
Fe1 C18 H18 126.3
Si1 C19 H19A 109.5
Si1 C19 H19B 109.5
H19A C19 H19B 109.5
Si1 C19 H19C 109.5
H19A C19 H19C 109.5
H19B C19 H19C 109.5
Si1 C20 H20A 109.5
Si1 C20 H20B 109.5
H20A C20 H20B 109.5
Si1 C20 H20C 109.5
H20A C20 H20C 109.5
H20B C20 H20C 109.5
C23 C21 C24 108.7(3)
C23 C21 C22 108.4(3)
C24 C21 C22 107.8(3)
C23 C21 Si1 109.7(3)
C24 C21 Si1 110.0(3)
C22 C21 Si1 112.0(3)
C21 C22 H22A 109.5
C21 C22 H22B 109.5
H22A C22 H22B 109.5
C21 C22 H22C 109.5
H22A C22 H22C 109.5
H22B C22 H22C 109.5
C21 C23 H23A 109.5
C21 C23 H23B 109.5
H23A C23 H23B 109.5
C21 C23 H23C 109.5
H23A C23 H23C 109.5
H23B C23 H23C 109.5
C21 C24 H24A 109.5
C21 C24 H24B 109.5
H24A C24 H24B 109.5
C21 C24 H24C 109.5
H24A C24 H24C 109.5
H24B C24 H24C 109.5
Si2 C25 H25A 109.5
Si2 C25 H25B 109.5
H25A C25 H25B 109.5
Si2 C25 H25C 109.5
H25A C25 H25C 109.5
H25B C25 H25C 109.5
Si2 C26 H26A 109.5
Si2 C26 H26B 109.5
H26A C26 H26B 109.5
Si2 C26 H26C 109.5
H26A C26 H26C 109.5
H26B C26 H26C 109.5
C28 C27 C30 108.9(4)
C28 C27 C29 108.1(4)
C30 C27 C29 107.9(3)
C28 C27 Si2 110.4(3)
C30 C27 Si2 111.4(3)
C29 C27 Si2 110.1(3)
C27 C28 H28A 109.5
C27 C28 H28B 109.5
H28A C28 H28B 109.5
C27 C28 H28C 109.5
H28A C28 H28C 109.5
H28B C28 H28C 109.5
C27 C29 H29A 109.5
C27 C29 H29B 109.5
H29A C29 H29B 109.5
C27 C29 H29C 109.5
H29A C29 H29C 109.5
H29B C29 H29C 109.5
C27 C30 H30A 109.5
C27 C30 H30B 109.5
H30A C30 H30B 109.5
C27 C30 H30C 109.5
H30A C30 H30C 109.5
H30B C30 H30C 109.5
N3 C31 C32 129.8(3)
N3 C31 C35 124.3(3)
C32 C31 C35 105.8(3)
N3 C31 Fe2 127.9(2)
C32 C31 Fe2 66.73(19)
C35 C31 Fe2 67.67(19)
N3 C31 Lu2 52.38(16)
C32 C31 Lu2 133.0(2)
C35 C31 Lu2 90.0(2)
Fe2 C31 Lu2 80.03(10)
C33 C32 C31 108.9(3)
C33 C32 Fe2 69.2(2)
C31 C32 Fe2 73.0(2)
C33 C32 H32 125.6
C31 C32 H32 125.6
Fe2 C32 H32 123.9
C34 C33 C32 108.6(3)
C34 C33 Fe2 69.6(2)
C32 C33 Fe2 70.1(2)
C34 C33 H33 125.7
C32 C33 H33 125.7
Fe2 C33 H33 126.2
C33 C34 C35 107.5(3)
C33 C34 Fe2 69.7(2)
C35 C34 Fe2 71.0(2)
C33 C34 H34 126.3
C35 C34 H34 126.3
Fe2 C34 H34 124.6
C34 C35 C31 109.1(3)
C34 C35 Fe2 68.2(2)
C31 C35 Fe2 72.2(2)
C34 C35 H35 125.5
C31 C35 H35 125.5
Fe2 C35 H35 125.7
N4 C36 C37 126.9(3)
N4 C36 C40 126.9(3)
C37 C36 C40 106.1(3)
N4 C36 Fe2 129.6(2)
C37 C36 Fe2 67.66(19)
C40 C36 Fe2 67.9(2)
N4 C36 Lu2 50.66(15)
C37 C36 Lu2 117.9(2)
C40 C36 Lu2 107.6(2)
Fe2 C36 Lu2 79.22(10)
C38 C37 C36 108.9(3)
C38 C37 Fe2 68.8(2)
C36 C37 Fe2 72.1(2)
C38 C37 H37 125.5
C36 C37 H37 125.5
Fe2 C37 H37 125.2
C37 C38 C39 108.2(3)
C37 C38 Fe2 70.6(2)
C39 C38 Fe2 69.8(2)
C37 C38 H38 125.9
C39 C38 H38 125.9
Fe2 C38 H38 125.3
C40 C39 C38 107.9(3)
C40 C39 Fe2 70.70(19)
C38 C39 Fe2 69.1(2)
C40 C39 H39 126.1
C38 C39 H39 126.1
Fe2 C39 H39 125.7
C39 C40 C36 108.8(3)
C39 C40 Fe2 68.8(2)
C36 C40 Fe2 71.58(19)
C39 C40 H40 125.6
C36 C40 H40 125.6
Fe2 C40 H40 125.6
Si3 C41 H41A 109.5
Si3 C41 H41B 109.5
H41A C41 H41B 109.5
Si3 C41 H41C 109.5
H41A C41 H41C 109.5
H41B C41 H41C 109.5
Si3 C42 H42A 109.5
Si3 C42 H42B 109.5
H42A C42 H42B 109.5
Si3 C42 H42C 109.5
H42A C42 H42C 109.5
H42B C42 H42C 109.5
C44 C43 C46 109.2(3)
C44 C43 C45 109.1(3)
C46 C43 C45 107.2(3)
C44 C43 Si3 109.5(2)
C46 C43 Si3 112.2(2)
C45 C43 Si3 109.6(2)
C43 C44 H44A 109.5
C43 C44 H44B 109.5
H44A C44 H44B 109.5
C43 C44 H44C 109.5
H44A C44 H44C 109.5
H44B C44 H44C 109.5
C43 C45 H45A 109.5
C43 C45 H45B 109.5
H45A C45 H45B 109.5
C43 C45 H45C 109.5
H45A C45 H45C 109.5
H45B C45 H45C 109.5
C43 C46 H46A 109.5
C43 C46 H46B 109.5
H46A C46 H46B 109.5
C43 C46 H46C 109.5
H46A C46 H46C 109.5
H46B C46 H46C 109.5
Si4 C47 H47A 109.5
Si4 C47 H47B 109.5
H47A C47 H47B 109.5
Si4 C47 H47C 109.5
H47A C47 H47C 109.5
H47B C47 H47C 109.5
Si4 C48 H48A 109.5
Si4 C48 H48B 109.5
H48A C48 H48B 109.5
Si4 C48 H48C 109.5
H48A C48 H48C 109.5
H48B C48 H48C 109.5
C51 C49 C52 108.7(4)
C51 C49 C50 109.0(4)
C52 C49 C50 108.1(3)
C51 C49 Si4 110.0(3)
C52 C49 Si4 111.1(3)
C50 C49 Si4 109.9(3)
C49 C50 H50A 109.5
C49 C50 H50B 109.5
H50A C50 H50B 109.5
C49 C50 H50C 109.5
H50A C50 H50C 109.5
H50B C50 H50C 109.5
C49 C51 H51A 109.5
C49 C51 H51B 109.5
H51A C51 H51B 109.5
C49 C51 H51C 109.5
H51A C51 H51C 109.5
H51B C51 H51C 109.5
C49 C52 H52A 109.5
C49 C52 H52B 109.5
H52A C52 H52B 109.5
C49 C52 H52C 109.5
H52A C52 H52C 109.5
H52B C52 H52C 109.5

loop_
_geom_bond_atom_site_label_1
_geom_bond_atom_site_label_2
_geom_bond_distance
Lu1 N2 2.202(3)
Lu1 N1 2.212(3)
Lu1 O1 2.277(2)
Lu1 C9 2.767(3)
Lu1 C14 2.773(3)
Lu1 Fe1 3.1461(5)
Lu1 Lu2 3.4922(4)
Lu1 H1 2.10(4)
Lu1 H2 1.97(4)
Lu2 N4 2.196(3)
Lu2 N3 2.202(3)
Lu2 O2 2.280(2)
Lu2 C31 2.755(3)
Lu2 C36 2.801(3)
Lu2 Fe2 3.1766(5)
Lu2 H1 2.14(4)
Lu2 H2 2.13(3)
Fe1 C11 2.026(4)
Fe1 C17 2.029(4)
Fe1 C12 2.038(4)
Fe1 C16 2.038(4)
Fe1 C15 2.044(4)
Fe1 C10 2.053(4)
Fe1 C13 2.072(4)
Fe1 C18 2.073(4)
Fe1 C14 2.112(3)
Fe1 C9 2.129(3)
Fe2 C38 2.029(4)
Fe2 C34 2.031(4)
Fe2 C33 2.033(4)
Fe2 C39 2.038(3)
Fe2 C32 2.046(4)
Fe2 C37 2.053(4)
Fe2 C40 2.062(3)
Fe2 C35 2.069(4)
Fe2 C36 2.112(4)
Fe2 C31 2.129(3)
Si1 N1 1.727(3)
Si1 C20 1.874(4)
Si1 C19 1.880(4)
Si1 C21 1.900(4)
Si2 N2 1.720(3)
Si2 C26 1.871(4)
Si2 C25 1.879(4)
Si2 C27 1.909(4)
Si3 N3 1.725(3)
Si3 C41 1.871(4)
Si3 C42 1.885(4)
Si3 C43 1.899(4)
Si4 N4 1.713(3)
Si4 C47 1.875(4)
Si4 C48 1.887(4)
Si4 C49 1.906(4)
N1 C9 1.406(4)
N2 C14 1.412(4)
N3 C31 1.388(4)
N4 C36 1.412(4)
O1 C1 1.456(4)
O1 C4 1.468(4)
O2 C5 1.459(4)
O2 C8 1.464(4)
C1 C2 1.505(5)
C1 H1A 0.9900
C1 H1B 0.9900
C2 C3 1.517(5)
C2 H2A 0.9900
C2 H2B 0.9900
C3 C4 1.520(5)
C3 H3A 0.9900
C3 H3B 0.9900
C4 H4A 0.9900
C4 H4B 0.9900
C5 C6 1.501(5)
C5 H5A 0.9900
C5 H5B 0.9900
C6 C7 1.532(6)
C6 H6A 0.9900
C6 H6B 0.9900
C7 C8 1.506(6)
C7 H7A 0.9900
C7 H7B 0.9900
C8 H8A 0.9900
C8 H8B 0.9900
C9 C10 1.434(5)
C9 C13 1.446(5)
C10 C11 1.433(5)
C10 H10 0.9500
C11 C12 1.423(5)
C11 H11 0.9500
C12 C13 1.430(5)
C12 H12 0.9500
C13 H13 0.9500
C14 C15 1.435(5)
C14 C18 1.436(5)
C15 C16 1.423(5)
C15 H15 0.9500
C16 C17 1.410(6)
C16 H16 0.9500
C17 C18 1.421(5)
C17 H17 0.9500
C18 H18 0.9500
C19 H19A 0.9800
C19 H19B 0.9800
C19 H19C 0.9800
C20 H20A 0.9800
C20 H20B 0.9800
C20 H20C 0.9800
C21 C23 1.532(5)
C21 C24 1.542(5)
C21 C22 1.544(5)
C22 H22A 0.9800
C22 H22B 0.9800
C22 H22C 0.9800
C23 H23A 0.9800
C23 H23B 0.9800
C23 H23C 0.9800
C24 H24A 0.9800
C24 H24B 0.9800
C24 H24C 0.9800
C25 H25A 0.9800
C25 H25B 0.9800
C25 H25C 0.9800
C26 H26A 0.9800
C26 H26B 0.9800
C26 H26C 0.9800
C27 C28 1.530(6)
C27 C30 1.531(5)
C27 C29 1.533(5)
C28 H28A 0.9800
C28 H28B 0.9800
C28 H28C 0.9800
C29 H29A 0.9800
C29 H29B 0.9800
C29 H29C 0.9800
C30 H30A 0.9800
C30 H30B 0.9800
C30 H30C 0.9800
C31 C32 1.440(5)
C31 C35 1.442(5)
C32 C33 1.419(5)
C32 H32 0.9500
C33 C34 1.415(5)
C33 H33 0.9500
C34 C35 1.429(5)
C34 H34 0.9500
C35 H35 0.9500
C36 C37 1.435(5)
C36 C40 1.446(5)
C37 C38 1.418(5)
C37 H37 0.9500
C38 C39 1.427(5)
C38 H38 0.9500
C39 C40 1.418(5)
C39 H39 0.9500
C40 H40 0.9500
C41 H41A 0.9800
C41 H41B 0.9800
C41 H41C 0.9800
C42 H42A 0.9800
C42 H42B 0.9800
C42 H42C 0.9800
C43 C44 1.539(5)
C43 C46 1.539(5)
C43 C45 1.541(5)
C44 H44A 0.9800
C44 H44B 0.9800
C44 H44C 0.9800
C45 H45A 0.9800
C45 H45B 0.9800
C45 H45C 0.9800
C46 H46A 0.9800
C46 H46B 0.9800
C46 H46C 0.9800
C47 H47A 0.9800
C47 H47B 0.9800
C47 H47C 0.9800
C48 H48A 0.9800
C48 H48B 0.9800
C48 H48C 0.9800
C49 C51 1.535(6)
C49 C52 1.538(6)
C49 C50 1.548(6)
C50 H50A 0.9800
C50 H50B 0.9800
C50 H50C 0.9800
C51 H51A 0.9800
C51 H51B 0.9800
C51 H51C 0.9800
C52 H52A 0.9800
C52 H52B 0.9800
C52 H52C 0.9800
